data_2241194
loop_
_publ_author_name
'Kouakou, Assoman'
'Rakib, El Mostapha'
'Chigr, Mohamed'
'Saadi, Mohamed'
'El Ammari, Lahcen'

_publ_section_title
;
 Crystal structure of 3-chloro-1-methyl-5-nitro-1<i>H</i>-indazole
;
_journal_coeditor_code ZP2019
_journal_issue 11
_journal_name_full 'Acta Crystallographica Section E'
_journal_page_first o834
_journal_page_last o835
_journal_paper_doi 10.1107/S2056989015018411
_journal_volume 71
_journal_year 2015
_chemical_formula_iupac 'C8 H6 Cl N3 O2'
_chemical_formula_moiety 'C8 H6 Cl N3 O2'
_chemical_formula_sum 'C8 H6 Cl N3 O2'
_chemical_formula_weight 211.61
_chemical_melting_point 471
_chemical_name_systematic
;
3-Chloro-1-methyl-5-nitro-1<i>H</i>-indazole
;
_space_group_crystal_system monoclinic
_space_group_IT_number 14
_space_group_name_Hall '-P 2yn'
_space_group_name_H-M_alt 'P 1 21/n 1'
_symmetry_space_group_name_Hall '-P 2yn'
_symmetry_space_group_name_H-M 'P 1 21/n 1'
_atom_sites_solution_hydrogens geom
_audit_creation_method SHELXL-2013
_cell_angle_alpha 90
_cell_angle_beta 96.130(9)
_cell_angle_gamma 90
_cell_formula_units_Z 4
_cell_length_a 3.8273(2)
_cell_length_b 14.678(6)
_cell_length_c 15.549(6)
_cell_measurement_reflns_used 2243
_cell_measurement_temperature 296(2)
_cell_measurement_theta_max 28.699
_cell_measurement_theta_min 2.635
_cell_volume 868.5(5)
_computing_cell_refinement
;
SAINT (Bruker, 2009)
;
_computing_data_collection
;
APEX2 (Bruker, 2009)
;
_computing_data_reduction
;
SAINT (Bruker, 2009)
;
_computing_molecular_graphics
;
Ortep-3  (Burnett & Johnson, 1996; Farrugia, 2012)
;
_computing_publication_material
;
publCIF (Westrip, 2010)
;
_computing_structure_refinement
;
SHELXL2013 (Sheldrick, 2015)
;
_computing_structure_solution
;
SHELXS2013 (Sheldrick, 2008)
;
_diffrn_ambient_temperature 296(2)
_diffrn_measured_fraction_theta_full 0.999
_diffrn_measured_fraction_theta_max 0.999
_diffrn_measurement_device_type 'Bruker X8 APEX Diffractometer'
_diffrn_measurement_method '\f and \w scans'
_diffrn_radiation_monochromator graphite
_diffrn_radiation_source 'fine-focus sealed tube'
_diffrn_radiation_type MoK\a
_diffrn_radiation_wavelength 0.71073
_diffrn_reflns_av_R_equivalents 0.0276
_diffrn_reflns_limit_h_max 5
_diffrn_reflns_limit_h_min -5
_diffrn_reflns_limit_k_max 19
_diffrn_reflns_limit_k_min -19
_diffrn_reflns_limit_l_max 20
_diffrn_reflns_limit_l_min -20
_diffrn_reflns_number 19793
_diffrn_reflns_theta_full 25.242
_diffrn_reflns_theta_max 28.699
_diffrn_reflns_theta_min 2.635
_exptl_absorpt_coefficient_mu 0.413
_exptl_absorpt_correction_T_max 0.7471
_exptl_absorpt_correction_T_min 0.6536
_exptl_absorpt_correction_type multi-scan
_exptl_absorpt_process_details
;
(SADABS; Bruker, 2009)
;
_exptl_crystal_colour Colourless
_exptl_crystal_density_diffrn 1.618
_exptl_crystal_description block
_exptl_crystal_F_000 432
_exptl_crystal_size_max 0.31
_exptl_crystal_size_mid 0.27
_exptl_crystal_size_min 0.21
_refine_diff_density_max 0.356
_refine_diff_density_min -0.268
_refine_ls_extinction_method none
_refine_ls_goodness_of_fit_ref 1.097
_refine_ls_hydrogen_treatment constr
_refine_ls_matrix_type full
_refine_ls_number_parameters 127
_refine_ls_number_reflns 2243
_refine_ls_number_restraints 0
_refine_ls_restrained_S_all 1.097
_refine_ls_R_factor_all 0.0497
_refine_ls_R_factor_gt 0.0428
_refine_ls_shift/su_max 0.000
_refine_ls_shift/su_mean 0.000
_refine_ls_structure_factor_coef Fsqd
_refine_ls_weighting_details 'w=1/[\s^2^(Fo^2^)+(0.0484P)^2^+0.5276P] where P=(Fo^2^+2Fc^2^)/3'
_refine_ls_weighting_scheme calc
_refine_ls_wR_factor_gt 0.1092
_refine_ls_wR_factor_ref 0.1147
_reflns_number_gt 1963
_reflns_number_total 2243
_reflns_threshold_expression 'I > 2\s(I)'
_cod_data_source_file zp2019sup1.cif
_cod_data_source_block I
_cod_original_cell_volume 868.5(6)
_cod_database_code 2241194
_shelx_space_group_comment
;
The symmetry employed for this shelxl refinement is uniquely defined
by the following loop, which should always be used as a source of
symmetry information in preference to the above space-group names.
They are only intended as comments.
;

loop_
_space_group_symop_operation_xyz
'x, y, z'
'-x+1/2, y+1/2, -z+1/2'
'-x, -y, -z'
'x-1/2, -y-1/2, z-1/2'

loop_
_atom_site_type_symbol
_atom_site_label
_atom_site_fract_x
_atom_site_fract_y
_atom_site_fract_z
_atom_site_U_iso_or_equiv
_atom_site_adp_type
_atom_site_calc_flag
_atom_site_occupancy
Cl Cl1 0.39641(14) 0.41233(3) 0.10469(3) 0.04683(17) Uani d 1
N N3 0.7340(4) 0.56202(10) 0.29223(9) 0.0345(3) Uani d 1
N N2 0.6938(4) 0.48003(10) 0.25083(10) 0.0358(3) Uani d 1
N N1 0.0460(5) 0.79442(11) 0.05310(10) 0.0416(4) Uani d 1
O O2 -0.0907(5) 0.75957(11) -0.01323(11) 0.0671(5) Uani d 1
O O1 0.0360(6) 0.87596(11) 0.06625(11) 0.0669(5) Uani d 1
C C3 0.4260(4) 0.59119(11) 0.16618(10) 0.0283(3) Uani d 1
C C4 0.5778(4) 0.63052(11) 0.24420(10) 0.0299(3) Uani d 1
C C2 0.2473(4) 0.64453(11) 0.10193(10) 0.0301(3) Uani d 1
H H2 0.1459 0.6196 0.0502 0.036 Uiso calc 1
C C1 0.2289(5) 0.73599(12) 0.11912(11) 0.0325(3) Uani d 1
C C7 0.5114(4) 0.49799(12) 0.17658(11) 0.0320(3) Uani d 1
C C5 0.5521(5) 0.72408(12) 0.26022(11) 0.0373(4) Uani d 1
H H5 0.6498 0.7497 0.3120 0.045 Uiso calc 1
C C6 0.3773(5) 0.77622(12) 0.19662(12) 0.0381(4) Uani d 1
H H6 0.3564 0.8387 0.2047 0.046 Uiso calc 1
C C9 0.9194(5) 0.56629(15) 0.37845(12) 0.0442(5) Uani d 1
H H9A 1.0018 0.5066 0.3957 0.066 Uiso calc 1
H H9B 1.1160 0.6069 0.3785 0.066 Uiso calc 1
H H9C 0.7634 0.5882 0.4182 0.066 Uiso calc 1

loop_
_atom_site_aniso_label
_atom_site_aniso_U_11
_atom_site_aniso_U_22
_atom_site_aniso_U_33
_atom_site_aniso_U_12
_atom_site_aniso_U_13
_atom_site_aniso_U_23
Cl1 0.0591(3) 0.0334(2) 0.0457(3) 0.00152(19) -0.0049(2) -0.01074(18)
N3 0.0347(8) 0.0374(8) 0.0308(7) -0.0012(6) 0.0006(6) -0.0012(6)
N2 0.0367(8) 0.0345(7) 0.0360(7) 0.0011(6) 0.0033(6) -0.0012(6)
N1 0.0497(9) 0.0357(8) 0.0405(8) 0.0048(7) 0.0095(7) 0.0062(6)
O2 0.0955(14) 0.0476(9) 0.0513(9) 0.0052(9) -0.0246(9) 0.0045(7)
O1 0.1054(15) 0.0352(8) 0.0589(10) 0.0147(9) 0.0037(9) 0.0054(7)
C3 0.0266(8) 0.0304(8) 0.0285(7) -0.0028(6) 0.0056(6) -0.0032(6)
C4 0.0270(8) 0.0348(8) 0.0284(7) -0.0043(6) 0.0051(6) -0.0020(6)
C2 0.0310(8) 0.0321(8) 0.0276(7) -0.0024(6) 0.0048(6) -0.0014(6)
C1 0.0342(9) 0.0315(8) 0.0328(8) -0.0001(7) 0.0084(7) 0.0029(6)
C7 0.0317(8) 0.0314(8) 0.0331(8) -0.0018(6) 0.0047(6) -0.0039(6)
C5 0.0430(10) 0.0359(9) 0.0330(8) -0.0069(7) 0.0044(7) -0.0093(7)
C6 0.0463(10) 0.0283(8) 0.0407(9) -0.0028(7) 0.0100(8) -0.0058(7)
C9 0.0422(10) 0.0559(12) 0.0326(9) -0.0021(9) -0.0055(8) -0.0008(8)

loop_
_atom_type_symbol
_atom_type_description
_atom_type_scat_dispersion_real
_atom_type_scat_dispersion_imag
_atom_type_scat_source
C C 0.0033 0.0016 'International Tables Vol C Tables 4.2.6.8 and 6.1.1.4'
H H 0.0000 0.0000 'International Tables Vol C Tables 4.2.6.8 and 6.1.1.4'
N N 0.0061 0.0033 'International Tables Vol C Tables 4.2.6.8 and 6.1.1.4'
O O 0.0106 0.0060 'International Tables Vol C Tables 4.2.6.8 and 6.1.1.4'
Cl Cl 0.1484 0.1585 'International Tables Vol C Tables 4.2.6.8 and 6.1.1.4'

loop_
_geom_angle_atom_site_label_1
_geom_angle_atom_site_label_2
_geom_angle_atom_site_label_3
_geom_angle
C4 N3 N2 111.95(14)
C4 N3 C9 128.47(16)
N2 N3 C9 119.56(16)
C7 N2 N3 105.10(14)
O1 N1 O2 122.53(18)
O1 N1 C1 118.81(17)
O2 N1 C1 118.66(16)
C2 C3 C4 120.87(15)
C2 C3 C7 135.89(15)
C4 C3 C7 103.23(14)
N3 C4 C5 131.73(16)
N3 C4 C3 106.71(15)
C5 C4 C3 121.56(16)
C1 C2 C3 116.26(15)
C1 C2 H2 121.9
C3 C2 H2 121.9
C2 C1 C6 123.60(16)
C2 C1 N1 117.97(16)
C6 C1 N1 118.43(16)
N2 C7 C3 113.01(15)
N2 C7 Cl1 120.27(14)
C3 C7 Cl1 126.72(13)
C6 C5 C4 117.27(16)
C6 C5 H5 121.4
C4 C5 H5 121.4
C5 C6 C1 120.43(16)
C5 C6 H6 119.8
C1 C6 H6 119.8
N3 C9 H9A 109.5
N3 C9 H9B 109.5
H9A C9 H9B 109.5
N3 C9 H9C 109.5
H9A C9 H9C 109.5
H9B C9 H9C 109.5

loop_
_geom_bond_atom_site_label_1
_geom_bond_atom_site_label_2
_geom_bond_distance
Cl1 C7 1.7086(18)
N3 C4 1.353(2)
N3 N2 1.366(2)
N3 C9 1.450(2)
N2 C7 1.311(2)
N1 O1 1.215(2)
N1 O2 1.218(2)
N1 C1 1.458(2)
C3 C2 1.390(2)
C3 C4 1.411(2)
C3 C7 1.412(2)
C4 C5 1.401(2)
C2 C1 1.372(2)
C2 H2 0.9300
C1 C6 1.406(3)
C5 C6 1.367(3)
C5 H5 0.9300
C6 H6 0.9300
C9 H9A 0.9600
C9 H9B 0.9600
C9 H9C 0.9600

_cod_database_fobs_code 2241194
